data_4080684
loop_
_publ_author_name
'Ibrahim, Nada'
'Vilhelmsen, Mie H\/ojer'
'Pernpointner, Markus'
'Rominger, Frank'
'Hashmi, A. Stephen K.'

_publ_section_title
;
 Gold Phenolate Complexes: Synthesis, Structure, and Reactivity
;
_journal_issue 9
_journal_name_full Organometallics
_journal_page_first 2576
_journal_paper_doi 10.1021/om400060s
_journal_volume 32
_journal_year 2013
_chemical_formula_sum 'C36 H45 Au N2 O'
_chemical_formula_weight 718.71
_chemical_name_common '7 in manuscript'
_chemical_name_systematic
; 
 ? 
;
_space_group_IT_number 14
_symmetry_cell_setting monoclinic
_symmetry_space_group_name_Hall '-P 2yn'
_symmetry_space_group_name_H-M 'P 1 21/n 1'
_atom_sites_solution_hydrogens geom
_atom_sites_solution_primary direct
_atom_sites_solution_secondary difmap
_audit_creation_method SHELXL-97
_cell_angle_alpha 90.00
_cell_angle_beta 107.679(1)
_cell_angle_gamma 90.00
_cell_formula_units_Z 4
_cell_length_a 10.6369(4)
_cell_length_b 24.2508(9)
_cell_length_c 13.8349(5)
_cell_measurement_reflns_used 5692
_cell_measurement_temperature 200(2)
_cell_volume 3400.2(2)
_computing_cell_refinement 'Bruker SAINT'
_computing_data_collection 'Bruker SMART'
_computing_data_reduction 'Bruker SAINT'
_computing_molecular_graphics 'Bruker SHELXTL'
_computing_publication_material 'Bruker SHELXTL'
_computing_structure_refinement 'SHELXL-97 (Sheldrick, 2008)'
_computing_structure_solution 'SHELXS-97 (Sheldrick, 2008)'
_diffrn_ambient_temperature 200(2)
_diffrn_measured_fraction_theta_full 0.991
_diffrn_measured_fraction_theta_max 0.991
_diffrn_measurement_device_type 'Bruker SMART CCD'
_diffrn_measurement_method '\w scans'
_diffrn_radiation_monochromator graphite
_diffrn_radiation_source 'fine-focus sealed tube'
_diffrn_radiation_type MoK\a
_diffrn_radiation_wavelength 0.71073
_diffrn_reflns_av_R_equivalents 0.0607
_diffrn_reflns_av_sigmaI/netI 0.0638
_diffrn_reflns_limit_h_max 13
_diffrn_reflns_limit_h_min -12
_diffrn_reflns_limit_k_max 31
_diffrn_reflns_limit_k_min -31
_diffrn_reflns_limit_l_max 15
_diffrn_reflns_limit_l_min -17
_diffrn_reflns_number 23524
_diffrn_reflns_theta_full 27.48
_diffrn_reflns_theta_max 27.48
_diffrn_reflns_theta_min 1.68
_exptl_absorpt_coefficient_mu 4.354
_exptl_absorpt_correction_T_max 0.7221
_exptl_absorpt_correction_T_min 0.4090
_exptl_absorpt_correction_type multi-scan
_exptl_absorpt_process_details
;
Sheldrick, G. M. (2008). <i>SADABS</i>. University of G\"ottingen, Germany.
;
_exptl_crystal_colour colorless
_exptl_crystal_density_diffrn 1.404
_exptl_crystal_density_method 'not measured'
_exptl_crystal_description polyhedron
_exptl_crystal_F_000 1448
_exptl_crystal_size_max 0.25
_exptl_crystal_size_mid 0.24
_exptl_crystal_size_min 0.08
_refine_diff_density_max 1.098
_refine_diff_density_min -1.225
_refine_diff_density_rms 0.121
_refine_ls_extinction_method none
_refine_ls_goodness_of_fit_ref 1.105
_refine_ls_hydrogen_treatment constr
_refine_ls_matrix_type full
_refine_ls_number_parameters 428
_refine_ls_number_reflns 7722
_refine_ls_number_restraints 66
_refine_ls_restrained_S_all 1.101
_refine_ls_R_factor_all 0.0850
_refine_ls_R_factor_gt 0.0511
_refine_ls_shift/su_max 0.001
_refine_ls_shift/su_mean 0.000
_refine_ls_structure_factor_coef Fsqd
_refine_ls_weighting_details 'calc w=1/[\s^2^(Fo^2^)+(0.0335P)^2^+4.7753P] where P=(Fo^2^+2Fc^2^)/3'
_refine_ls_weighting_scheme calc
_refine_ls_wR_factor_gt 0.0943
_refine_ls_wR_factor_ref 0.1068
_reflns_number_gt 5456
_reflns_number_total 7722
_reflns_threshold_expression >2sigma(I)
_cod_data_source_file om400060s_si_002.cif
_cod_data_source_block ni11
_cod_depositor_comments
;
The following automatic conversions were performed:

'_symmetry_cell_setting' value 'Monoclinic' changed to 'monoclinic'
according to /home/saulius/struct/CIF-dictionaries/cif_core.dic
dictionary named 'cif_core.dic' version 2.3.1 from 2005-06-27.

Automatic conversion script
Id: cif_fix_values 1891 2012-01-12 08:04:46Z andrius 
;
_cod_original_sg_symbol_H-M P2(1)/n
_cod_database_code 4080684

loop_
_symmetry_equiv_pos_as_xyz
'x, y, z'
'-x+1/2, y+1/2, -z+1/2'
'-x, -y, -z'
'x-1/2, -y-1/2, z-1/2'

loop_
_atom_site_label
_atom_site_type_symbol
_atom_site_fract_x
_atom_site_fract_y
_atom_site_fract_z
_atom_site_U_iso_or_equiv
_atom_site_adp_type
_atom_site_occupancy
_atom_site_symmetry_multiplicity
_atom_site_calc_flag
_atom_site_refinement_flags
_atom_site_disorder_assembly
_atom_site_disorder_group
Au1 Au 0.63889(2) -0.168571(8) 0.612983(17) 0.04354(10) Uani 1 1 d . . .
C1 C 0.5210(6) -0.19889(19) 0.4864(4) 0.0344(13) Uani 1 1 d . A .
N2 N 0.5041(5) -0.25282(17) 0.4599(3) 0.0394(12) Uani 1 1 d . . .
C3 C 0.4116(6) -0.2588(2) 0.3645(4) 0.0408(15) Uani 1 1 d . A .
H3 H 0.3816 -0.2924 0.3298 0.049 Uiso 1 1 calc R . .
C4 C 0.3730(6) -0.2073(2) 0.3311(5) 0.0457(16) Uani 1 1 d . . .
H4 H 0.3113 -0.1977 0.2678 0.055 Uiso 1 1 calc R A .
N5 N 0.4405(5) -0.17131(16) 0.4065(3) 0.0366(11) Uani 1 1 d . A .
C11 C 0.5619(6) -0.2989(2) 0.5252(4) 0.0397(15) Uani 1 1 d . A .
C12 C 0.4967(7) -0.3170(2) 0.5915(5) 0.0507(18) Uani 1 1 d . . .
C13 C 0.5508(9) -0.3649(3) 0.6501(5) 0.063(2) Uani 1 1 d . A .
H13 H 0.5089 -0.3795 0.6962 0.076 Uiso 1 1 calc R . .
C14 C 0.6600(9) -0.3897(3) 0.6410(5) 0.070(3) Uani 1 1 d . . .
H14 H 0.6936 -0.4216 0.6802 0.085 Uiso 1 1 calc R A .
C15 C 0.7235(8) -0.3691(3) 0.5755(6) 0.068(2) Uani 1 1 d . A .
H15 H 0.8011 -0.3868 0.5709 0.082 Uiso 1 1 calc R . .
C16 C 0.6764(7) -0.3230(2) 0.5160(5) 0.0464(16) Uani 1 1 d . . .
C17 C 0.3752(9) -0.2894(3) 0.6033(6) 0.070(2) Uani 1 1 d . A .
H17 H 0.3684 -0.2529 0.5681 0.084 Uiso 1 1 calc R . .
C19 C 0.7479(8) -0.3002(4) 0.4451(7) 0.074(2) Uani 1 1 d . A .
H19 H 0.6871 -0.2740 0.3974 0.089 Uiso 1 1 calc R . .
C21 C 0.4196(6) -0.1124(2) 0.4023(4) 0.0354(13) Uani 1 1 d . . .
C22 C 0.4918(6) -0.0802(2) 0.3531(5) 0.0429(15) Uani 1 1 d . A .
C23 C 0.4616(7) -0.0234(2) 0.3455(5) 0.0497(17) Uani 1 1 d . . .
H23 H 0.5078 0.0002 0.3132 0.060 Uiso 1 1 calc R A .
C24 C 0.3686(7) -0.0015(2) 0.3829(5) 0.0543(17) Uani 1 1 d . A .
H24 H 0.3496 0.0368 0.3752 0.065 Uiso 1 1 calc R . .
C25 C 0.3011(7) -0.0344(3) 0.4322(5) 0.0507(17) Uani 1 1 d . . .
H25 H 0.2387 -0.0181 0.4601 0.061 Uiso 1 1 calc R A .
C26 C 0.3229(6) -0.0910(2) 0.4417(5) 0.0436(15) Uani 1 1 d . A .
C27 C 0.5980(8) -0.1035(3) 0.3131(7) 0.066(2) Uani 1 1 d . . .
H27 H 0.5821 -0.1440 0.3026 0.079 Uiso 1 1 calc R A .
C29 C 0.2484(8) -0.1267(3) 0.4947(6) 0.065(2) Uani 1 1 d . . .
H29 H 0.2803 -0.1653 0.4925 0.078 Uiso 1 1 calc R A .
O1 O 0.762(3) -0.1381(8) 0.7415(18) 0.049(4) Uani 0.709(7) 1 d PDU A 1
C31 C 0.7270(6) -0.1033(2) 0.8044(4) 0.046(2) Uani 0.709(7) 1 d PGDU A 1
C32 C 0.6004(6) -0.1015(2) 0.8134(5) 0.057(2) Uani 0.709(7) 1 d PGDU A 1
H32 H 0.5338 -0.1252 0.7732 0.069 Uiso 0.709(7) 1 calc PR A 1
C33 C 0.5713(7) -0.0650(3) 0.8810(7) 0.076(3) Uani 0.709(7) 1 d PGDU A 1
H33 H 0.4848 -0.0637 0.8872 0.092 Uiso 0.709(7) 1 calc PR A 1
C34 C 0.6689(10) -0.0303(4) 0.9397(7) 0.085(6) Uani 0.709(7) 1 d PGDU A 1
H34 H 0.6490 -0.0053 0.9860 0.102 Uiso 0.709(7) 1 calc PR A 1
C35 C 0.7955(9) -0.0321(3) 0.9307(6) 0.075(3) Uani 0.709(7) 1 d PGDU A 1
H35 H 0.8621 -0.0083 0.9709 0.090 Uiso 0.709(7) 1 calc PR A 1
C36 C 0.8245(6) -0.0686(3) 0.8631(5) 0.061(3) Uani 0.709(7) 1 d PGDU A 1
C37 C 0.9618(11) -0.0699(4) 0.8548(8) 0.067(3) Uani 0.709(7) 1 d PDU A 1
H37A H 1.0212 -0.0507 0.9144 0.080 Uiso 0.709(7) 1 calc PR A 1
H37B H 0.9909 -0.1088 0.8579 0.080 Uiso 0.709(7) 1 calc PR A 1
C38 C 0.9776(12) -0.0452(5) 0.7640(10) 0.077(3) Uani 0.709(7) 1 d PDU A 1
H38 H 0.9191 -0.0576 0.7012 0.093 Uiso 0.709(7) 1 calc PR A 1
C39 C 1.062(2) -0.0082(8) 0.7590(16) 0.123(8) Uani 0.709(7) 1 d PDU A 1
H39A H 1.1232 0.0056 0.8195 0.147 Uiso 0.709(7) 1 calc PR A 1
H39B H 1.0641 0.0052 0.6949 0.147 Uiso 0.709(7) 1 calc PR A 1
O1B O 0.781(7) -0.1380(15) 0.739(4) 0.056(12) Uani 0.291(7) 1 d PDU A 2
C31B C 0.8638(14) -0.0959(5) 0.7400(10) 0.049(5) Uani 0.291(7) 1 d PGDU A 2
C32B C 0.9211(15) -0.0884(5) 0.6631(10) 0.061(6) Uani 0.291(7) 1 d PGDU A 2
H32B H 0.9010 -0.1130 0.6071 0.073 Uiso 0.291(7) 1 calc PR A 2
C33B C 1.0080(16) -0.0449(7) 0.6682(12) 0.062(6) Uani 0.291(7) 1 d PGDU A 2
H33B H 1.0472 -0.0398 0.6156 0.075 Uiso 0.291(7) 1 calc PR A 2
C34B C 1.0375(17) -0.0089(6) 0.7502(14) 0.073(8) Uani 0.291(7) 1 d PGDU A 2
H34B H 1.0968 0.0209 0.7536 0.088 Uiso 0.291(7) 1 calc PR A 2
C35B C 0.9801(17) -0.0164(6) 0.8271(11) 0.065(6) Uani 0.291(7) 1 d PGDU A 2
H35B H 1.0002 0.0082 0.8831 0.077 Uiso 0.291(7) 1 calc PR A 2
C36B C 0.8932(15) -0.0599(6) 0.8220(9) 0.055(5) Uani 0.291(7) 1 d PGDU A 2
C37B C 0.842(3) -0.0665(14) 0.9106(19) 0.086(9) Uani 0.291(7) 1 d PDU A 2
H37C H 0.8625 -0.1045 0.9371 0.103 Uiso 0.291(7) 1 calc PR A 2
H37D H 0.8915 -0.0409 0.9646 0.103 Uiso 0.291(7) 1 calc PR A 2
C38B C 0.704(3) -0.0570(16) 0.892(3) 0.114(15) Uani 0.291(7) 1 d PDU A 2
H38B H 0.6486 -0.0739 0.8327 0.136 Uiso 0.291(7) 1 calc PR A 2
C39B C 0.644(4) -0.030(2) 0.943(4) 0.11(2) Uani 0.291(7) 1 d PDU A 2
H39C H 0.6926 -0.0114 1.0040 0.134 Uiso 0.291(7) 1 calc PR A 2
H39D H 0.5504 -0.0272 0.9205 0.134 Uiso 0.291(7) 1 calc PR A 2
C171 C 0.2518(11) -0.3205(5) 0.5490(10) 0.138(5) Uani 1 1 d . . .
H17A H 0.2500 -0.3275 0.4788 0.165 Uiso 1 1 calc R A .
H17B H 0.1744 -0.2986 0.5492 0.165 Uiso 1 1 calc R . .
H17C H 0.2505 -0.3557 0.5835 0.165 Uiso 1 1 calc R . .
C172 C 0.3810(13) -0.2769(5) 0.7100(8) 0.136(5) Uani 1 1 d . . .
H17D H 0.2990 -0.2588 0.7108 0.163 Uiso 1 1 calc R A .
H17E H 0.4559 -0.2525 0.7405 0.163 Uiso 1 1 calc R . .
H17F H 0.3919 -0.3113 0.7488 0.163 Uiso 1 1 calc R . .
C191 C 0.7860(17) -0.3442(5) 0.3831(10) 0.163(6) Uani 1 1 d . . .
H19A H 0.8299 -0.3273 0.3376 0.196 Uiso 1 1 calc R A .
H19B H 0.7067 -0.3638 0.3429 0.196 Uiso 1 1 calc R . .
H19C H 0.8463 -0.3704 0.4283 0.196 Uiso 1 1 calc R . .
C192 C 0.8698(11) -0.2686(5) 0.5038(10) 0.136(5) Uani 1 1 d . . .
H19D H 0.9135 -0.2535 0.4566 0.163 Uiso 1 1 calc R A .
H19E H 0.9305 -0.2934 0.5519 0.163 Uiso 1 1 calc R . .
H19F H 0.8444 -0.2384 0.5411 0.163 Uiso 1 1 calc R . .
C271 C 0.5967(10) -0.0784(5) 0.2122(8) 0.106(3) Uani 1 1 d . A .
H27A H 0.6671 -0.0949 0.1897 0.127 Uiso 1 1 calc R . .
H27B H 0.6110 -0.0385 0.2203 0.127 Uiso 1 1 calc R . .
H27C H 0.5112 -0.0855 0.1616 0.127 Uiso 1 1 calc R . .
C272 C 0.7312(9) -0.0958(4) 0.3884(8) 0.100(3) Uani 1 1 d . A .
H27D H 0.7987 -0.1109 0.3610 0.120 Uiso 1 1 calc R . .
H27E H 0.7346 -0.1149 0.4515 0.120 Uiso 1 1 calc R . .
H27F H 0.7476 -0.0563 0.4022 0.120 Uiso 1 1 calc R . .
C291 C 0.1053(10) -0.1272(6) 0.4439(8) 0.148(6) Uani 1 1 d . A .
H29A H 0.0882 -0.1358 0.3718 0.178 Uiso 1 1 calc R . .
H29B H 0.0684 -0.0909 0.4506 0.178 Uiso 1 1 calc R . .
H29C H 0.0639 -0.1552 0.4753 0.178 Uiso 1 1 calc R . .
C292 C 0.2752(12) -0.1121(6) 0.6035(7) 0.134(5) Uani 1 1 d . A .
H29D H 0.3703 -0.1138 0.6379 0.161 Uiso 1 1 calc R . .
H29E H 0.2297 -0.1383 0.6354 0.161 Uiso 1 1 calc R . .
H29F H 0.2431 -0.0747 0.6089 0.161 Uiso 1 1 calc R . .

loop_
_atom_site_aniso_label
_atom_site_aniso_U_11
_atom_site_aniso_U_22
_atom_site_aniso_U_33
_atom_site_aniso_U_23
_atom_site_aniso_U_13
_atom_site_aniso_U_12
Au1 0.05486(16) 0.01992(10) 0.03881(14) -0.00188(10) -0.01125(10) 0.00121(11)
C1 0.045(3) 0.018(2) 0.035(3) 0.001(2) 0.003(2) 0.002(2)
N2 0.049(3) 0.022(2) 0.036(3) -0.0029(19) -0.004(2) -0.001(2)
C3 0.049(4) 0.029(3) 0.033(3) -0.005(2) -0.005(3) -0.001(3)
C4 0.057(4) 0.034(3) 0.033(3) 0.000(2) -0.006(3) -0.001(3)
N5 0.042(3) 0.021(2) 0.038(3) -0.0012(19) -0.001(2) 0.000(2)
C11 0.053(4) 0.022(2) 0.033(3) -0.002(2) -0.004(3) 0.001(2)
C12 0.070(5) 0.030(3) 0.040(4) -0.001(3) -0.003(3) -0.010(3)
C13 0.102(6) 0.036(4) 0.044(4) 0.007(3) 0.010(4) -0.011(4)
C14 0.112(7) 0.027(3) 0.044(4) 0.004(3) -0.018(4) 0.005(4)
C15 0.080(5) 0.036(3) 0.064(5) -0.003(3) -0.014(4) 0.022(4)
C16 0.057(4) 0.028(3) 0.045(4) -0.006(2) 0.001(3) 0.002(3)
C17 0.090(6) 0.056(4) 0.067(5) 0.002(4) 0.029(5) -0.003(4)
C19 0.068(5) 0.075(5) 0.085(6) 0.006(5) 0.028(5) 0.019(4)
C21 0.040(3) 0.024(3) 0.033(3) 0.000(2) -0.003(2) 0.002(2)
C22 0.045(4) 0.035(3) 0.046(4) -0.004(3) 0.009(3) -0.005(3)
C23 0.062(4) 0.023(3) 0.057(4) 0.008(3) 0.009(3) -0.006(3)
C24 0.071(5) 0.027(3) 0.057(4) 0.003(3) 0.009(3) 0.010(3)
C25 0.055(4) 0.044(4) 0.052(4) -0.003(3) 0.015(3) 0.020(3)
C26 0.048(4) 0.036(3) 0.039(4) 0.000(3) 0.002(3) 0.003(3)
C27 0.068(5) 0.043(4) 0.092(6) -0.010(4) 0.034(5) -0.014(4)
C29 0.077(6) 0.051(4) 0.080(6) 0.004(4) 0.041(5) 0.003(4)
O1 0.041(5) 0.033(7) 0.051(10) 0.001(5) -0.019(5) 0.000(4)
C31 0.063(5) 0.025(4) 0.034(5) 0.006(3) -0.010(4) -0.007(4)
C32 0.074(6) 0.040(5) 0.048(6) -0.003(4) 0.002(5) -0.012(5)
C33 0.107(8) 0.059(7) 0.070(8) -0.006(5) 0.038(7) -0.010(6)
C34 0.137(12) 0.058(12) 0.058(13) -0.022(10) 0.026(13) -0.001(12)
C35 0.112(8) 0.037(6) 0.061(7) -0.007(4) 0.004(7) -0.022(6)
C36 0.088(7) 0.043(6) 0.039(7) -0.006(5) 0.001(5) -0.026(5)
C37 0.074(6) 0.047(6) 0.052(6) -0.006(5) -0.023(5) -0.018(5)
C38 0.064(8) 0.078(8) 0.082(9) 0.008(7) 0.011(6) 0.008(6)
C39 0.098(14) 0.120(19) 0.157(19) 0.018(14) 0.051(14) -0.016(12)
O1B 0.10(4) 0.013(13) 0.04(2) 0.000(11) -0.007(18) 0.002(13)
C31B 0.058(13) 0.020(8) 0.048(10) 0.002(7) -0.015(8) 0.013(7)
C32B 0.078(17) 0.039(11) 0.052(13) -0.012(9) 0.000(10) 0.010(9)
C33B 0.028(12) 0.071(14) 0.083(16) -0.026(12) 0.010(11) 0.011(9)
C34B 0.06(2) 0.05(2) 0.09(2) -0.020(16) -0.003(15) 0.006(13)
C35B 0.068(16) 0.041(11) 0.058(14) -0.028(11) -0.020(10) 0.009(9)
C36B 0.055(14) 0.044(11) 0.032(11) -0.007(8) -0.035(8) 0.010(9)
C37B 0.107(19) 0.06(2) 0.08(2) -0.033(18) 0.017(19) 0.002(16)
C38B 0.13(2) 0.12(3) 0.10(3) 0.07(2) 0.05(2) 0.06(3)
C39B 0.12(3) 0.11(5) 0.11(5) 0.04(3) 0.05(4) 0.03(3)
C171 0.100(9) 0.171(13) 0.165(12) -0.070(10) 0.074(9) -0.043(8)
C172 0.196(13) 0.114(9) 0.103(9) -0.023(7) 0.052(9) 0.040(9)
C191 0.256(17) 0.124(11) 0.169(14) -0.009(9) 0.153(14) 0.017(12)
C192 0.100(9) 0.161(12) 0.147(11) 0.019(9) 0.037(8) -0.046(8)
C271 0.089(7) 0.140(10) 0.094(8) -0.023(7) 0.036(6) -0.010(7)
C272 0.074(7) 0.130(9) 0.108(8) 0.028(7) 0.045(6) 0.039(6)
C291 0.100(8) 0.249(16) 0.086(8) 0.033(9) 0.013(6) -0.095(10)
C292 0.139(11) 0.201(14) 0.066(7) 0.016(8) 0.036(7) -0.052(10)

loop_
_atom_type_symbol
_atom_type_description
_atom_type_scat_dispersion_real
_atom_type_scat_dispersion_imag
_atom_type_scat_source
C C 0.0033 0.0016 'International Tables Vol C Tables 4.2.6.8 and 6.1.1.4'
H H 0.0000 0.0000 'International Tables Vol C Tables 4.2.6.8 and 6.1.1.4'
N N 0.0061 0.0033 'International Tables Vol C Tables 4.2.6.8 and 6.1.1.4'
O O 0.0106 0.0060 'International Tables Vol C Tables 4.2.6.8 and 6.1.1.4'
Au Au -2.0133 8.8022 'International Tables Vol C Tables 4.2.6.8 and 6.1.1.4'

loop_
_geom_angle_atom_site_label_1
_geom_angle_atom_site_label_2
_geom_angle_atom_site_label_3
_geom_angle
C1 Au1 O1 179.1(9)
C1 Au1 O1B 173.2(18)
O1 Au1 O1B 6(3)
N5 C1 N2 105.0(4)
N5 C1 Au1 128.2(3)
N2 C1 Au1 126.8(4)
C1 N2 C3 110.7(4)
C1 N2 C11 125.4(4)
C3 N2 C11 123.6(4)
C4 C3 N2 106.4(5)
C4 C3 H3 126.8
N2 C3 H3 126.8
C3 C4 N5 106.9(5)
C3 C4 H4 126.5
N5 C4 H4 126.5
C1 N5 C4 111.1(4)
C1 N5 C21 125.0(4)
C4 N5 C21 123.8(4)
C12 C11 C16 123.9(6)
C12 C11 N2 117.1(6)
C16 C11 N2 119.0(6)
C11 C12 C13 116.0(7)
C11 C12 C17 123.4(6)
C13 C12 C17 120.6(7)
C14 C13 C12 121.2(7)
C14 C13 H13 119.4
C12 C13 H13 119.4
C13 C14 C15 120.6(6)
C13 C14 H14 119.7
C15 C14 H14 119.7
C14 C15 C16 121.5(7)
C14 C15 H15 119.3
C16 C15 H15 119.3
C15 C16 C11 116.9(7)
C15 C16 C19 121.1(7)
C11 C16 C19 122.1(6)
C172 C17 C171 111.4(9)
C172 C17 C12 114.7(8)
C171 C17 C12 111.7(7)
C172 C17 H17 106.1
C171 C17 H17 106.1
C12 C17 H17 106.1
C191 C19 C192 109.4(10)
C191 C19 C16 112.7(8)
C192 C19 C16 110.7(8)
C191 C19 H19 108.0
C192 C19 H19 108.0
C16 C19 H19 108.0
C26 C21 C22 123.8(5)
C26 C21 N5 118.1(5)
C22 C21 N5 117.9(5)
C21 C22 C23 115.6(6)
C21 C22 C27 123.4(5)
C23 C22 C27 121.0(6)
C24 C23 C22 122.0(6)
C24 C23 H23 119.0
C22 C23 H23 119.0
C23 C24 C25 120.6(6)
C23 C24 H24 119.7
C25 C24 H24 119.7
C24 C25 C26 121.3(6)
C24 C25 H25 119.4
C26 C25 H25 119.4
C25 C26 C21 116.7(6)
C25 C26 C29 121.0(6)
C21 C26 C29 122.3(6)
C272 C27 C22 110.7(7)
C272 C27 C271 109.5(7)
C22 C27 C271 112.8(7)
C272 C27 H27 107.9
C22 C27 H27 107.9
C271 C27 H27 107.9
C291 C29 C292 109.7(8)
C291 C29 C26 113.2(7)
C292 C29 C26 112.9(7)
C291 C29 H29 106.8
C292 C29 H29 106.8
C26 C29 H29 106.8
C31 O1 Au1 125.1(19)
O1 C31 C32 122.8(9)
O1 C31 C36 117.2(10)
C32 C31 C36 120.0
C33 C32 C31 120.0
C33 C32 H32 120.0
C31 C32 H32 120.0
C34 C33 C32 120.0
C34 C33 H33 120.0
C32 C33 H33 120.0
C33 C34 C35 120.0
C33 C34 H34 120.0
C35 C34 H34 120.0
C36 C35 C34 120.0
C36 C35 H35 120.0
C34 C35 H35 120.0
C35 C36 C31 120.0
C35 C36 C37 119.1(6)
C31 C36 C37 120.9(6)
C38 C37 C36 115.4(9)
C38 C37 H37A 108.4
C36 C37 H37A 108.4
C38 C37 H37B 108.4
C36 C37 H37B 108.4
H37A C37 H37B 107.5
C39 C38 C37 127.0(15)
C39 C38 H38 116.5
C37 C38 H38 116.5
C38 C39 H39A 120.0
C38 C39 H39B 120.0
H39A C39 H39B 120.0
C31B O1B Au1 126(3)
O1B C31B C32B 122(2)
O1B C31B C36B 118(2)
C32B C31B C36B 120.0
C33B C32B C31B 120.0
C33B C32B H32B 120.0
C31B C32B H32B 120.0
C32B C33B C34B 120.0
C32B C33B H33B 120.0
C34B C33B H33B 120.0
C33B C34B C35B 120.0
C33B C34B H34B 120.0
C35B C34B H34B 120.0
C34B C35B C36B 120.0
C34B C35B H35B 120.0
C36B C35B H35B 120.0
C35B C36B C31B 120.0
C35B C36B C37B 116.2(13)
C31B C36B C37B 123.7(13)
C38B C37B C36B 117(2)
C38B C37B H37C 108.2
C36B C37B H37C 108.2
C38B C37B H37D 108.2
C36B C37B H37D 108.2
H37C C37B H37D 107.3
C39B C38B C37B 130(4)
C39B C38B H38B 114.8
C37B C38B H38B 114.8
C38B C39B H39C 120.0
C38B C39B H39D 120.0
H39C C39B H39D 120.0
C17 C171 H17A 109.5
C17 C171 H17B 109.5
H17A C171 H17B 109.5
C17 C171 H17C 109.5
H17A C171 H17C 109.5
H17B C171 H17C 109.5
C17 C172 H17D 109.5
C17 C172 H17E 109.5
H17D C172 H17E 109.5
C17 C172 H17F 109.5
H17D C172 H17F 109.5
H17E C172 H17F 109.5
C19 C191 H19A 109.5
C19 C191 H19B 109.5
H19A C191 H19B 109.5
C19 C191 H19C 109.5
H19A C191 H19C 109.5
H19B C191 H19C 109.5
C19 C192 H19D 109.5
C19 C192 H19E 109.5
H19D C192 H19E 109.5
C19 C192 H19F 109.5
H19D C192 H19F 109.5
H19E C192 H19F 109.5
C27 C271 H27A 109.5
C27 C271 H27B 109.5
H27A C271 H27B 109.5
C27 C271 H27C 109.5
H27A C271 H27C 109.5
H27B C271 H27C 109.5
C27 C272 H27D 109.5
C27 C272 H27E 109.5
H27D C272 H27E 109.5
C27 C272 H27F 109.5
H27D C272 H27F 109.5
H27E C272 H27F 109.5
C29 C291 H29A 109.5
C29 C291 H29B 109.5
H29A C291 H29B 109.5
C29 C291 H29C 109.5
H29A C291 H29C 109.5
H29B C291 H29C 109.5
C29 C292 H29D 109.5
C29 C292 H29E 109.5
H29D C292 H29E 109.5
C29 C292 H29F 109.5
H29D C292 H29F 109.5
H29E C292 H29F 109.5

loop_
_geom_bond_atom_site_label_1
_geom_bond_atom_site_label_2
_geom_bond_distance
Au1 C1 1.962(5)
Au1 O1 2.000(18)
Au1 O1B 2.06(4)
C1 N5 1.352(6)
C1 N2 1.355(6)
N2 C3 1.395(6)
N2 C11 1.450(7)
C3 C4 1.351(7)
C3 H3 0.9500
C4 N5 1.382(7)
C4 H4 0.9500
N5 C21 1.445(6)
C11 C12 1.380(9)
C11 C16 1.392(9)
C12 C13 1.434(9)
C12 C17 1.508(11)
C13 C14 1.347(11)
C13 H13 0.9500
C14 C15 1.378(11)
C14 H14 0.9500
C15 C16 1.388(9)
C15 H15 0.9500
C16 C19 1.515(11)
C17 C172 1.490(12)
C17 C171 1.502(12)
C17 H17 1.0000
C19 C191 1.500(13)
C19 C192 1.514(13)
C19 H19 1.0000
C21 C26 1.401(9)
C21 C22 1.406(9)
C22 C23 1.411(8)
C22 C27 1.511(10)
C23 C24 1.356(9)
C23 H23 0.9500
C24 C25 1.385(10)
C24 H24 0.9500
C25 C26 1.391(8)
C25 H25 0.9500
C26 C29 1.505(10)
C27 C272 1.494(11)
C27 C271 1.518(12)
C27 H27 1.0000
C29 C291 1.470(12)
C29 C292 1.487(12)
C29 H29 1.0000
O1 C31 1.34(2)
C31 C32 1.3900
C31 C36 1.3900
C32 C33 1.3900
C32 H32 0.9500
C33 C34 1.3900
C33 H33 0.9500
C34 C35 1.3900
C34 H34 0.9500
C35 C36 1.3900
C35 H35 0.9500
C36 C37 1.499(12)
C37 C38 1.448(16)
C37 H37A 0.9900
C37 H37B 0.9900
C38 C39 1.289(18)
C38 H38 0.9500
C39 H39A 0.9500
C39 H39B 0.9500
O1B C31B 1.35(3)
C31B C32B 1.3900
C31B C36B 1.3900
C32B C33B 1.3900
C32B H32B 0.9500
C33B C34B 1.3900
C33B H33B 0.9500
C34B C35B 1.3900
C34B H34B 0.9500
C35B C36B 1.3900
C35B H35B 0.9500
C36B C37B 1.492(18)
C37B C38B 1.43(2)
C37B H37C 0.9900
C37B H37D 0.9900
C38B C39B 1.28(2)
C38B H38B 0.9500
C39B H39C 0.9500
C39B H39D 0.9500
C171 H17A 0.9800
C171 H17B 0.9800
C171 H17C 0.9800
C172 H17D 0.9800
C172 H17E 0.9800
C172 H17F 0.9800
C191 H19A 0.9800
C191 H19B 0.9800
C191 H19C 0.9800
C192 H19D 0.9800
C192 H19E 0.9800
C192 H19F 0.9800
C271 H27A 0.9800
C271 H27B 0.9800
C271 H27C 0.9800
C272 H27D 0.9800
C272 H27E 0.9800
C272 H27F 0.9800
C291 H29A 0.9800
C291 H29B 0.9800
C291 H29C 0.9800
C292 H29D 0.9800
C292 H29E 0.9800
C292 H29F 0.9800

loop_
_geom_torsion_atom_site_label_1
_geom_torsion_atom_site_label_2
_geom_torsion_atom_site_label_3
_geom_torsion_atom_site_label_4
_geom_torsion
O1 Au1 C1 N5 -115(41)
O1B Au1 C1 N5 -100(11)
O1 Au1 C1 N2 64(41)
O1B Au1 C1 N2 79(11)
N5 C1 N2 C3 -1.0(7)
Au1 C1 N2 C3 179.6(4)
N5 C1 N2 C11 -174.5(6)
Au1 C1 N2 C11 6.1(9)
C1 N2 C3 C4 1.2(8)
C11 N2 C3 C4 174.8(6)
N2 C3 C4 N5 -0.9(8)
N2 C1 N5 C4 0.5(7)
Au1 C1 N5 C4 179.8(5)
N2 C1 N5 C21 176.4(5)
Au1 C1 N5 C21 -4.3(9)
C3 C4 N5 C1 0.3(8)
C3 C4 N5 C21 -175.7(6)
C1 N2 C11 C12 83.3(7)
C3 N2 C11 C12 -89.4(7)
C1 N2 C11 C16 -98.3(7)
C3 N2 C11 C16 89.0(7)
C16 C11 C12 C13 -2.4(9)
N2 C11 C12 C13 175.9(5)
C16 C11 C12 C17 177.9(6)
N2 C11 C12 C17 -3.8(8)
C11 C12 C13 C14 0.9(9)
C17 C12 C13 C14 -179.3(7)
C12 C13 C14 C15 0.7(11)
C13 C14 C15 C16 -0.9(11)
C14 C15 C16 C11 -0.4(10)
C14 C15 C16 C19 179.2(7)
C12 C11 C16 C15 2.2(9)
N2 C11 C16 C15 -176.1(5)
C12 C11 C16 C19 -177.4(6)
N2 C11 C16 C19 4.3(9)
C11 C12 C17 C172 -129.9(8)
C13 C12 C17 C172 50.4(10)
C11 C12 C17 C171 102.2(9)
C13 C12 C17 C171 -77.5(10)
C15 C16 C19 C191 46.5(12)
C11 C16 C19 C191 -134.0(9)
C15 C16 C19 C192 -76.4(10)
C11 C16 C19 C192 103.2(9)
C1 N5 C21 C26 -86.1(7)
C4 N5 C21 C26 89.3(7)
C1 N5 C21 C22 97.7(7)
C4 N5 C21 C22 -86.8(7)
C26 C21 C22 C23 0.3(9)
N5 C21 C22 C23 176.2(5)
C26 C21 C22 C27 178.5(6)
N5 C21 C22 C27 -5.6(9)
C21 C22 C23 C24 -0.3(9)
C27 C22 C23 C24 -178.5(6)
C22 C23 C24 C25 1.3(10)
C23 C24 C25 C26 -2.4(10)
C24 C25 C26 C21 2.3(9)
C24 C25 C26 C29 -179.5(7)
C22 C21 C26 C25 -1.3(9)
N5 C21 C26 C25 -177.1(5)
C22 C21 C26 C29 -179.5(6)
N5 C21 C26 C29 4.7(8)
C21 C22 C27 C272 -95.8(8)
C23 C22 C27 C272 82.3(9)
C21 C22 C27 C271 141.1(7)
C23 C22 C27 C271 -40.7(9)
C25 C26 C29 C291 62.9(11)
C21 C26 C29 C291 -118.9(9)
C25 C26 C29 C292 -62.5(10)
C21 C26 C29 C292 115.6(9)
C1 Au1 O1 C31 169(41)
O1B Au1 O1 C31 152(21)
Au1 O1 C31 C32 28(2)
Au1 O1 C31 C36 -153.3(9)
O1 C31 C32 C33 179.1(15)
C36 C31 C32 C33 0.0
C31 C32 C33 C34 0.0
C32 C33 C34 C35 0.0
C33 C34 C35 C36 0.0
C34 C35 C36 C31 0.0
C34 C35 C36 C37 -179.9(8)
O1 C31 C36 C35 -179.1(14)
C32 C31 C36 C35 0.0
O1 C31 C36 C37 0.7(15)
C32 C31 C36 C37 179.9(8)
C35 C36 C37 C38 -106.2(9)
C31 C36 C37 C38 73.9(11)
C36 C37 C38 C39 128.0(16)
C1 Au1 O1B C31B 56(15)
O1 Au1 O1B C31B -126(24)
Au1 O1B C31B C32B -39(6)
Au1 O1B C31B C36B 142(3)
O1B C31B C32B C33B -179(4)
C36B C31B C32B C33B 0.0
C31B C32B C33B C34B 0.0
C32B C33B C34B C35B 0.0
C33B C34B C35B C36B 0.0
C34B C35B C36B C31B 0.0
C34B C35B C36B C37B 176.7(17)
O1B C31B C36B C35B 179(4)
C32B C31B C36B C35B 0.0
O1B C31B C36B C37B 3(4)
C32B C31B C36B C37B -176.5(19)
C35B C36B C37B C38B 113(3)
C31B C36B C37B C38B -70(3)
C36B C37B C38B C39B -134(5)
